data_4103248
loop_
_publ_author_name
'Shaoguang Zhang'
'Wen-Xiong Zhang'
'Jing Zhao'
'Zhenfeng Xi'

_publ_contact_author_address
;
Beijing National Laboratory for Molecular Sciences (BNLMS),
Key Laboratory of Bioorganic Chemistry and Molecular Engineering of Ministry 
of Education, College of Chemistry, Peking University,
Beijing 100871, China,
;
_publ_contact_author_email zfxi@pku.edu.cn
_publ_contact_author_name 'Zhenfeng Xi'
_publ_section_title
;
 Cleavage and Reorganization of Zr-C/Si-C Bonds Leading to Zr/Si-N
 Organometallic and Heterocyclic Compounds
;
_journal_name_full 'Journal of the American Chemical Society'
_journal_page_first 14042
_journal_page_last 14045
_journal_paper_doi 10.1021/ja1074932
_journal_volume 132
_journal_year 2010
_chemical_formula_sum 'C41 H49 N O Si Zr'
_chemical_formula_weight 691.12
_chemical_name_systematic
; 
 ? 
;
_space_group_IT_number 15
_symmetry_cell_setting monoclinic
_symmetry_space_group_name_Hall '-C 2yc'
_symmetry_space_group_name_H-M 'C 1 2/c 1'
_atom_sites_solution_hydrogens geom
_atom_sites_solution_primary direct
_atom_sites_solution_secondary difmap
_audit_creation_method SHELXL-97
_cell_angle_alpha 90.00
_cell_angle_beta 99.51(3)
_cell_angle_gamma 90.00
_cell_formula_units_Z 8
_cell_length_a 40.229(8)
_cell_length_b 10.358(2)
_cell_length_c 18.927(4)
_cell_measurement_reflns_used 33354
_cell_measurement_temperature 293(2)
_cell_measurement_theta_max 27.48
_cell_measurement_theta_min 2.03
_cell_volume 7778(3)
_computing_cell_refinement Rapid-AUTO
_computing_data_collection 'Rapid-AUTO (Rigaku,2000)'
_computing_data_reduction 'CrystalStructure (Rigaku/MSC,2000)'
_computing_molecular_graphics 'Siemens SHELXTL V4.2,(Sheldrick,1990)'
_computing_publication_material SHELXL-97,(Sheldrick,1997)
_computing_structure_refinement SHELXL-97,(Sheldrick,1997)
_computing_structure_solution SHELXS-97,(Sheldrick,1997)
_diffrn_ambient_temperature 293(2)
_diffrn_detector_area_resol_mean 10.00
_diffrn_measured_fraction_theta_full 0.995
_diffrn_measured_fraction_theta_max 0.995
_diffrn_measurement_device_type 'Rigaku RAXIS RAPID IP'
_diffrn_measurement_method \W
_diffrn_radiation_monochromator graphite
_diffrn_radiation_source 'fine-focus sealed tube'
_diffrn_radiation_type MoK\a
_diffrn_radiation_wavelength 0.71073
_diffrn_reflns_av_R_equivalents 0.0356
_diffrn_reflns_av_sigmaI/netI 0.4044
_diffrn_reflns_limit_h_max 52
_diffrn_reflns_limit_h_min -52
_diffrn_reflns_limit_k_max 13
_diffrn_reflns_limit_k_min -13
_diffrn_reflns_limit_l_max 24
_diffrn_reflns_limit_l_min -24
_diffrn_reflns_number 33354
_diffrn_reflns_theta_full 27.48
_diffrn_reflns_theta_max 27.48
_diffrn_reflns_theta_min 2.03
_diffrn_standards_decay_% 0
_diffrn_standards_interval_count 0
_diffrn_standards_interval_time 0
_diffrn_standards_number 0
_exptl_absorpt_coefficient_mu 0.343
_exptl_absorpt_correction_T_max 0.9346
_exptl_absorpt_correction_T_min 0.9041
_exptl_absorpt_correction_type empirical
_exptl_absorpt_process_details
; 
                                  HIGASHI, T. (1995). Abscor-empirical
                                  Absorption Correction based on Fourier
                                  Series Approximation.
                                  Rigaku Corporation,Tokyo,Japan.
;
_exptl_crystal_density_diffrn 1.180
_exptl_crystal_density_method 'not measured'
_exptl_crystal_F_000 2912
_exptl_crystal_size_max 0.30
_exptl_crystal_size_mid 0.30
_exptl_crystal_size_min 0.20
_platon_squeeze_details ' ?'
_refine_diff_density_max 0.805
_refine_diff_density_min -0.459
_refine_diff_density_rms 0.096
_refine_ls_extinction_coef 0.00131(3)
_refine_ls_extinction_expression Fc^*^=kFc[1+0.001xFc^2^\l^3^/sin(2\q)]^-1/4^
_refine_ls_extinction_method SHELXL
_refine_ls_goodness_of_fit_ref 0.981
_refine_ls_hydrogen_treatment none
_refine_ls_matrix_type full
_refine_ls_number_parameters 414
_refine_ls_number_reflns 8876
_refine_ls_number_restraints 0
_refine_ls_restrained_S_all 0.981
_refine_ls_R_factor_all 0.1951
_refine_ls_R_factor_gt 0.0701
_refine_ls_shift/su_max 0.003
_refine_ls_shift/su_mean 0.000
_refine_ls_structure_factor_coef Fsqd
_refine_ls_weighting_details 'calc w=1/[\s^2^(Fo^2^)+(0.0000P)^2^+0.0000P] where P=(Fo^2^+2Fc^2^)/3'
_refine_ls_weighting_scheme calc
_refine_ls_wR_factor_gt 0.0917
_refine_ls_wR_factor_ref 0.0968
_reflns_number_gt 2344
_reflns_number_total 8876
_reflns_threshold_expression >2sigma(I)
_cod_data_source_file ja1074932_si_003.cif
_cod_data_source_block zsg36a
_cod_database_code 4103248

loop_
_symmetry_equiv_pos_as_xyz
'x, y, z'
'-x, y, -z+1/2'
'x+1/2, y+1/2, z'
'-x+1/2, y+1/2, -z+1/2'
'-x, -y, -z'
'x, -y, z-1/2'
'-x+1/2, -y+1/2, -z'
'x+1/2, -y+1/2, z-1/2'

loop_
_atom_site_label
_atom_site_type_symbol
_atom_site_fract_x
_atom_site_fract_y
_atom_site_fract_z
_atom_site_U_iso_or_equiv
_atom_site_adp_type
_atom_site_occupancy
_atom_site_symmetry_multiplicity
_atom_site_calc_flag
_atom_site_refinement_flags
Zr1 Zr 0.619049(18) 0.47945(8) 1.03069(4) 0.0432(3) Uani 1 1 d .
Si1 Si 0.64673(5) -0.0222(3) 0.78917(10) 0.0456(6) Uani 1 1 d .
N1 N 0.67759(13) -0.0385(7) 0.8653(3) 0.0513(19) Uani 1 1 d .
O1 O 0.60012(11) 0.3091(5) 1.0303(2) 0.0393(14) Uani 1 1 d .
C1 C 0.6381(2) 0.4770(10) 1.1647(4) 0.060(3) Uani 1 1 d .
H1 H 0.6245 0.4497 1.2006 0.072 Uiso 1 1 calc R
C2 C 0.6425(2) 0.6014(10) 1.1436(5) 0.069(3) Uani 1 1 d .
H2 H 0.6321 0.6777 1.1615 0.083 Uiso 1 1 calc R
C3 C 0.6684(3) 0.6043(10) 1.1039(5) 0.074(3) Uani 1 1 d .
H3 H 0.6788 0.6824 1.0882 0.089 Uiso 1 1 calc R
C4 C 0.6796(2) 0.4796(11) 1.0976(4) 0.060(3) Uani 1 1 d .
H4 H 0.6997 0.4532 1.0784 0.072 Uiso 1 1 calc R
C5 C 0.6601(2) 0.4016(9) 1.1354(4) 0.058(3) Uani 1 1 d .
H5 H 0.6647 0.3106 1.1473 0.070 Uiso 1 1 calc R
C6 C 0.6023(3) 0.7057(10) 0.9854(8) 0.097(5) Uani 1 1 d .
H6 H 0.6163 0.7835 0.9902 0.116 Uiso 1 1 calc R
C7 C 0.5959(3) 0.6196(14) 0.9251(7) 0.097(5) Uani 1 1 d .
H7 H 0.6064 0.6282 0.8821 0.116 Uiso 1 1 calc R
C8 C 0.5705(3) 0.5404(10) 0.9301(6) 0.073(3) Uani 1 1 d .
H8 H 0.5588 0.4835 0.8927 0.088 Uiso 1 1 calc R
C9 C 0.5603(3) 0.5718(14) 0.9955(7) 0.094(4) Uani 1 1 d .
H9 H 0.5402 0.5374 1.0115 0.113 Uiso 1 1 calc R
C10 C 0.5785(4) 0.6704(14) 1.0263(7) 0.098(5) Uani 1 1 d .
H10 H 0.5736 0.7178 1.0682 0.118 Uiso 1 1 calc R
C11 C 0.60457(17) 0.2004(8) 0.9841(4) 0.039(2) Uani 1 1 d .
C12 C 0.63274(14) 0.2452(8) 0.9394(3) 0.031(2) Uani 1 1 d .
C13 C 0.64413(15) 0.3689(7) 0.9480(3) 0.0308(19) Uani 1 1 d .
C14 C 0.57069(15) 0.1732(8) 0.9345(3) 0.046(2) Uani 1 1 d .
H14A H 0.5639 0.2495 0.9061 0.056 Uiso 1 1 calc R
H14B H 0.5738 0.1035 0.9020 0.056 Uiso 1 1 calc R
C15 C 0.54279(16) 0.1364(9) 0.9770(4) 0.064(3) Uani 1 1 d .
H15A H 0.5389 0.2077 1.0079 0.077 Uiso 1 1 calc R
H15B H 0.5220 0.1207 0.9441 0.077 Uiso 1 1 calc R
C16 C 0.55169(17) 0.0206(9) 1.0209(4) 0.059(3) Uani 1 1 d .
H16A H 0.5534 -0.0532 0.9901 0.070 Uiso 1 1 calc R
H16B H 0.5343 0.0028 1.0495 0.070 Uiso 1 1 calc R
C17 C 0.58502(17) 0.0427(8) 1.0693(4) 0.055(3) Uani 1 1 d .
H17A H 0.5823 0.1106 1.1031 0.066 Uiso 1 1 calc R
H17B H 0.5914 -0.0354 1.0964 0.066 Uiso 1 1 calc R
C18 C 0.61267(16) 0.0791(7) 1.0301(4) 0.039(2) Uani 1 1 d .
H18A H 0.6169 0.0079 0.9995 0.047 Uiso 1 1 calc R
H18B H 0.6331 0.0939 1.0643 0.047 Uiso 1 1 calc R
C19 C 0.64247(16) 0.1402(7) 0.8898(4) 0.034(2) Uani 1 1 d .
C20 C 0.67287(17) 0.0509(7) 0.9088(3) 0.035(2) Uani 1 1 d .
C21 C 0.62492(17) 0.1191(8) 0.8196(3) 0.036(2) Uani 1 1 d .
C22 C 0.70136(17) 0.0483(8) 0.9792(4) 0.042(2) Uani 1 1 d .
C23 C 0.70239(17) 0.1639(8) 1.0325(4) 0.060(3) Uani 1 1 d .
H23A H 0.7048 0.2432 1.0076 0.090 Uiso 1 1 calc R
H23B H 0.7211 0.1535 1.0706 0.090 Uiso 1 1 calc R
H23C H 0.6818 0.1660 1.0520 0.090 Uiso 1 1 calc R
C24 C 0.73569(13) 0.0342(9) 0.9525(3) 0.072(3) Uani 1 1 d .
H24A H 0.7364 -0.0471 0.9284 0.107 Uiso 1 1 calc R
H24B H 0.7537 0.0378 0.9926 0.107 Uiso 1 1 calc R
H24C H 0.7382 0.1032 0.9199 0.107 Uiso 1 1 calc R
C25 C 0.69786(16) -0.0759(7) 1.0229(4) 0.057(3) Uani 1 1 d .
H25A H 0.6754 -0.0814 1.0335 0.085 Uiso 1 1 calc R
H25B H 0.7137 -0.0734 1.0667 0.085 Uiso 1 1 calc R
H25C H 0.7023 -0.1500 0.9954 0.085 Uiso 1 1 calc R
C26 C 0.66766(15) 0.0279(9) 0.7161(3) 0.071(3) Uani 1 1 d .
H26A H 0.6774 0.1118 0.7263 0.107 Uiso 1 1 calc R
H26B H 0.6516 0.0315 0.6726 0.107 Uiso 1 1 calc R
H26C H 0.6851 -0.0329 0.7107 0.107 Uiso 1 1 calc R
C27 C 0.62090(18) -0.1717(8) 0.7708(3) 0.073(3) Uani 1 1 d .
H27A H 0.6349 -0.2460 0.7835 0.110 Uiso 1 1 calc R
H27B H 0.6115 -0.1755 0.7208 0.110 Uiso 1 1 calc R
H27C H 0.6030 -0.1706 0.7986 0.110 Uiso 1 1 calc R
C28 C 0.59695(18) 0.1887(9) 0.7838(4) 0.037(2) Uani 1 1 d .
C29 C 0.5714(2) 0.1182(9) 0.7439(4) 0.064(3) Uani 1 1 d .
H29 H 0.5726 0.0286 0.7419 0.077 Uiso 1 1 calc R
C30 C 0.5444(2) 0.1831(11) 0.7077(5) 0.078(3) Uani 1 1 d .
H30 H 0.5262 0.1363 0.6840 0.094 Uiso 1 1 calc R
C31 C 0.5433(2) 0.3160(13) 0.7050(5) 0.076(4) Uani 1 1 d .
C32 C 0.5676(2) 0.3900(10) 0.7440(4) 0.067(3) Uani 1 1 d .
H32 H 0.5662 0.4796 0.7450 0.080 Uiso 1 1 calc R
C33 C 0.59420(19) 0.3243(9) 0.7813(4) 0.045(2) Uani 1 1 d .
H33 H 0.6117 0.3723 0.8069 0.055 Uiso 1 1 calc R
C34 C 0.51538(18) 0.3889(10) 0.6684(4) 0.103(4) Uani 1 1 d .
H34A H 0.5108 0.3630 0.6191 0.154 Uiso 1 1 calc R
H34B H 0.5208 0.4792 0.6713 0.154 Uiso 1 1 calc R
H34C H 0.4959 0.3734 0.6903 0.154 Uiso 1 1 calc R
C35 C 0.66990(18) 0.4262(8) 0.9052(4) 0.035(2) Uani 1 1 d .
C36 C 0.67815(19) 0.5537(8) 0.9115(4) 0.056(3) Uani 1 1 d .
H36 H 0.6679 0.6027 0.9431 0.067 Uiso 1 1 calc R
C37 C 0.7013(2) 0.6191(10) 0.8735(5) 0.072(3) Uani 1 1 d .
H37 H 0.7066 0.7059 0.8813 0.086 Uiso 1 1 calc R
C38 C 0.7149(2) 0.5489(10) 0.8265(4) 0.046(3) Uani 1 1 d .
C39 C 0.7086(2) 0.4231(10) 0.8162(4) 0.064(3) Uani 1 1 d .
H39 H 0.7189 0.3774 0.7835 0.077 Uiso 1 1 calc R
C40 C 0.68650(18) 0.3598(8) 0.8545(4) 0.054(3) Uani 1 1 d .
H40 H 0.6825 0.2721 0.8468 0.065 Uiso 1 1 calc R
C41 C 0.73720(15) 0.6235(9) 0.7823(4) 0.079(3) Uani 1 1 d .
H41A H 0.7515 0.5642 0.7624 0.118 Uiso 1 1 calc R
H41B H 0.7508 0.6843 0.8125 0.118 Uiso 1 1 calc R
H41C H 0.7232 0.6688 0.7442 0.118 Uiso 1 1 calc R

loop_
_atom_site_aniso_label
_atom_site_aniso_U_11
_atom_site_aniso_U_22
_atom_site_aniso_U_33
_atom_site_aniso_U_23
_atom_site_aniso_U_13
_atom_site_aniso_U_12
Zr1 0.0561(5) 0.0356(6) 0.0422(5) -0.0033(6) 0.0206(4) 0.0016(6)
Si1 0.0572(14) 0.0494(18) 0.0298(12) -0.0107(14) 0.0063(11) 0.0042(15)
N1 0.064(4) 0.059(6) 0.030(4) -0.011(4) 0.005(3) 0.011(4)
O1 0.062(4) 0.027(4) 0.033(3) -0.008(3) 0.019(3) -0.002(3)
C1 0.084(6) 0.050(7) 0.046(5) 0.000(6) 0.012(5) 0.019(7)
C2 0.116(10) 0.042(8) 0.054(7) -0.016(6) 0.029(6) 0.011(7)
C3 0.123(10) 0.034(8) 0.063(8) 0.004(6) 0.010(7) -0.036(7)
C4 0.061(6) 0.078(8) 0.043(5) -0.014(6) 0.015(4) -0.007(7)
C5 0.085(8) 0.048(7) 0.036(6) -0.004(5) -0.006(5) 0.012(6)
C6 0.128(12) 0.023(8) 0.128(13) 0.007(8) -0.014(9) -0.006(7)
C7 0.064(8) 0.095(12) 0.143(13) 0.079(10) 0.051(8) 0.034(7)
C8 0.073(7) 0.055(8) 0.082(8) -0.012(7) -0.013(6) 0.032(7)
C9 0.078(8) 0.117(14) 0.100(11) 0.034(9) 0.047(8) 0.033(8)
C10 0.137(14) 0.078(12) 0.083(10) -0.008(9) 0.032(10) 0.044(9)
C11 0.040(5) 0.051(7) 0.031(5) -0.010(5) 0.017(4) -0.003(5)
C12 0.016(4) 0.043(6) 0.028(4) 0.013(4) -0.011(3) 0.002(4)
C13 0.018(4) 0.034(6) 0.038(5) -0.004(4) -0.004(3) 0.000(4)
C14 0.041(5) 0.063(7) 0.036(5) -0.003(5) 0.008(4) -0.008(4)
C15 0.025(5) 0.133(10) 0.036(5) -0.002(6) 0.012(4) -0.027(6)
C16 0.071(6) 0.070(8) 0.038(5) 0.017(6) 0.019(4) -0.020(6)
C17 0.062(5) 0.057(7) 0.051(5) 0.021(5) 0.027(5) -0.021(5)
C18 0.048(5) 0.033(5) 0.034(5) 0.009(4) -0.001(4) 0.007(4)
C19 0.037(5) 0.016(5) 0.056(6) 0.002(4) 0.035(4) 0.007(4)
C20 0.039(5) 0.042(6) 0.024(4) -0.014(4) 0.009(4) -0.009(4)
C21 0.040(5) 0.045(6) 0.019(4) -0.006(4) -0.006(4) -0.003(4)
C22 0.050(5) 0.040(7) 0.032(5) -0.003(5) -0.008(4) -0.003(5)
C23 0.058(6) 0.052(7) 0.068(7) 0.016(6) 0.006(5) 0.012(5)
C24 0.021(4) 0.118(9) 0.080(6) -0.024(7) 0.020(4) -0.006(5)
C25 0.049(6) 0.073(8) 0.042(6) 0.015(5) -0.013(4) -0.014(5)
C26 0.069(5) 0.095(8) 0.050(5) 0.017(6) 0.011(4) 0.008(6)
C27 0.108(8) 0.070(9) 0.034(6) -0.006(5) -0.009(5) -0.008(6)
C28 0.036(5) 0.062(7) 0.013(5) 0.010(5) 0.011(4) -0.001(5)
C29 0.052(6) 0.095(9) 0.040(6) -0.016(6) -0.007(5) 0.006(6)
C30 0.048(7) 0.091(10) 0.088(9) -0.012(8) -0.009(6) 0.004(7)
C31 0.023(6) 0.153(13) 0.050(7) 0.051(8) -0.002(5) 0.045(7)
C32 0.033(5) 0.129(10) 0.032(5) 0.033(6) -0.014(4) 0.009(6)
C33 0.047(6) 0.064(7) 0.027(5) 0.008(5) 0.010(4) -0.019(5)
C34 0.090(8) 0.140(12) 0.086(8) 0.006(8) 0.040(7) -0.030(8)
C35 0.031(5) 0.032(6) 0.040(5) 0.013(4) 0.001(4) -0.009(4)
C36 0.063(6) 0.036(7) 0.070(7) -0.025(5) 0.014(5) 0.014(5)
C37 0.058(7) 0.072(9) 0.087(9) 0.026(7) 0.012(6) -0.030(6)
C38 0.043(6) 0.069(9) 0.027(5) 0.010(5) 0.012(4) 0.000(6)
C39 0.064(7) 0.086(9) 0.052(7) -0.009(6) 0.036(5) -0.029(6)
C40 0.053(6) 0.046(6) 0.073(7) -0.019(5) 0.040(5) -0.006(5)
C41 0.049(6) 0.113(9) 0.081(7) 0.032(7) 0.031(5) -0.025(6)

loop_
_atom_type_symbol
_atom_type_description
_atom_type_scat_dispersion_real
_atom_type_scat_dispersion_imag
_atom_type_scat_source
C C 0.0033 0.0016 'International Tables Vol C Tables 4.2.6.8 and 6.1.1.4'
H H 0.0000 0.0000 'International Tables Vol C Tables 4.2.6.8 and 6.1.1.4'
N N 0.0061 0.0033 'International Tables Vol C Tables 4.2.6.8 and 6.1.1.4'
O O 0.0106 0.0060 'International Tables Vol C Tables 4.2.6.8 and 6.1.1.4'
Si Si 0.0817 0.0704 'International Tables Vol C Tables 4.2.6.8 and 6.1.1.4'
Zr Zr -2.9673 0.5597 'International Tables Vol C Tables 4.2.6.8 and 6.1.1.4'

loop_
_geom_angle_atom_site_label_1
_geom_angle_atom_site_label_2
_geom_angle_atom_site_label_3
_geom_angle
O1 Zr1 C13 76.0(2)
O1 Zr1 C5 85.2(3)
C13 Zr1 C5 94.2(3)
O1 Zr1 C7 115.6(4)
C13 Zr1 C7 83.9(3)
C5 Zr1 C7 157.7(4)
O1 Zr1 C1 92.8(3)
C13 Zr1 C1 125.7(3)
C5 Zr1 C1 31.6(2)
C7 Zr1 C1 144.4(4)
O1 Zr1 C2 123.7(3)
C13 Zr1 C2 132.7(3)
C5 Zr1 C2 52.0(3)
C7 Zr1 C2 114.8(5)
C1 Zr1 C2 31.5(2)
O1 Zr1 C9 89.7(4)
C13 Zr1 C9 120.2(4)
C5 Zr1 C9 142.8(4)
C7 Zr1 C9 50.8(3)
C1 Zr1 C9 112.5(4)
C2 Zr1 C9 103.6(4)
O1 Zr1 C6 139.5(3)
C13 Zr1 C6 110.5(4)
C5 Zr1 C6 132.0(3)
C7 Zr1 C6 32.9(3)
C1 Zr1 C6 111.5(4)
C2 Zr1 C6 82.3(4)
C9 Zr1 C6 51.7(4)
O1 Zr1 C4 110.3(3)
C13 Zr1 C4 81.3(2)
C5 Zr1 C4 32.2(2)
C7 Zr1 C4 126.2(4)
C1 Zr1 C4 52.8(3)
C2 Zr1 C4 52.2(3)
C9 Zr1 C4 154.4(5)
C6 Zr1 C4 110.2(4)
O1 Zr1 C10 117.4(4)
C13 Zr1 C10 135.3(3)
C5 Zr1 C10 127.7(4)
C7 Zr1 C10 51.6(4)
C1 Zr1 C10 97.3(4)
C2 Zr1 C10 77.8(4)
C9 Zr1 C10 30.3(3)
C6 Zr1 C10 31.3(3)
C4 Zr1 C10 124.6(4)
O1 Zr1 C8 88.3(3)
C13 Zr1 C8 89.1(3)
C5 Zr1 C8 171.8(4)
C7 Zr1 C8 30.2(3)
C1 Zr1 C8 144.4(3)
C2 Zr1 C8 129.5(3)
C9 Zr1 C8 31.9(3)
C6 Zr1 C8 53.0(3)
C4 Zr1 C8 156.0(4)
C10 Zr1 C8 51.9(3)
O1 Zr1 C3 137.2(3)
C13 Zr1 C3 103.3(3)
C5 Zr1 C3 52.0(3)
C7 Zr1 C3 106.8(4)
C1 Zr1 C3 52.1(3)
C2 Zr1 C3 31.4(2)
C9 Zr1 C3 123.7(5)
C6 Zr1 C3 81.8(3)
C4 Zr1 C3 31.2(3)
C10 Zr1 C3 93.5(5)
C8 Zr1 C3 134.4(4)
N1 Si1 C26 107.5(3)
N1 Si1 C21 97.4(3)
C26 Si1 C21 108.4(4)
N1 Si1 C27 111.8(3)
C26 Si1 C27 114.3(4)
C21 Si1 C27 115.9(3)
C20 N1 Si1 107.5(5)
C11 O1 Zr1 128.7(4)
C5 C1 C2 107.1(9)
C5 C1 Zr1 72.9(5)
C2 C1 Zr1 74.4(5)
C5 C1 H1 126.1
C2 C1 H1 126.1
Zr1 C1 H1 126.1
C1 C2 C3 109.1(9)
C1 C2 Zr1 74.2(5)
C3 C2 Zr1 76.1(6)
C1 C2 H2 125.0
C3 C2 H2 125.0
Zr1 C2 H2 125.0
C2 C3 C4 108.2(9)
C2 C3 Zr1 72.5(6)
C4 C3 Zr1 73.6(5)
C2 C3 H3 125.7
C4 C3 H3 125.7
Zr1 C3 H3 125.7
C3 C4 C5 106.1(9)
C3 C4 Zr1 75.2(6)
C5 C4 Zr1 71.6(5)
C3 C4 H4 126.5
C5 C4 H4 126.5
Zr1 C4 H4 126.5
C1 C5 C4 109.4(9)
C1 C5 Zr1 75.5(5)
C4 C5 Zr1 76.2(5)
C1 C5 H5 124.7
C4 C5 H5 124.7
Zr1 C5 H5 124.7
C10 C6 C7 103.5(11)
C10 C6 Zr1 74.7(7)
C7 C6 Zr1 72.5(6)
C10 C6 H6 127.5
C7 C6 H6 127.5
Zr1 C6 H6 127.5
C8 C7 C6 111.4(11)
C8 C7 Zr1 77.0(6)
C6 C7 Zr1 74.6(6)
C8 C7 H7 123.9
C6 C7 H7 123.9
Zr1 C7 H7 123.9
C7 C8 C9 105.0(11)
C7 C8 Zr1 72.8(6)
C9 C8 Zr1 72.6(6)
C7 C8 H8 127.1
C9 C8 H8 127.1
Zr1 C8 H8 127.1
C10 C9 C8 110.3(12)
C10 C9 Zr1 75.8(8)
C8 C9 Zr1 75.5(5)
C10 C9 H9 124.4
C8 C9 H9 124.4
Zr1 C9 H9 124.4
C9 C10 C6 109.8(13)
C9 C10 Zr1 73.8(8)
C6 C10 Zr1 74.0(7)
C9 C10 H10 124.9
C6 C10 H10 124.9
Zr1 C10 H10 124.9
O1 C11 C18 109.2(6)
O1 C11 C14 108.8(6)
C18 C11 C14 106.1(6)
O1 C11 C12 105.3(6)
C18 C11 C12 115.9(6)
C14 C11 C12 111.4(6)
C13 C12 C19 128.8(6)
C13 C12 C11 117.8(7)
C19 C12 C11 113.3(6)
C12 C13 C35 123.0(7)
C12 C13 Zr1 111.8(5)
C35 C13 Zr1 125.2(5)
C15 C14 C11 112.0(6)
C15 C14 H14A 109.2
C11 C14 H14A 109.2
C15 C14 H14B 109.2
C11 C14 H14B 109.2
H14A C14 H14B 107.9
C16 C15 C14 111.6(7)
C16 C15 H15A 109.3
C14 C15 H15A 109.3
C16 C15 H15B 109.3
C14 C15 H15B 109.3
H15A C15 H15B 108.0
C15 C16 C17 109.1(7)
C15 C16 H16A 109.9
C17 C16 H16A 109.9
C15 C16 H16B 109.9
C17 C16 H16B 109.9
H16A C16 H16B 108.3
C18 C17 C16 113.5(6)
C18 C17 H17A 108.9
C16 C17 H17A 108.9
C18 C17 H17B 108.9
C16 C17 H17B 108.9
H17A C17 H17B 107.7
C17 C18 C11 112.7(6)
C17 C18 H18A 109.1
C11 C18 H18A 109.1
C17 C18 H18B 109.1
C11 C18 H18B 109.1
H18A C18 H18B 107.8
C21 C19 C20 112.5(6)
C21 C19 C12 123.2(6)
C20 C19 C12 124.2(6)
N1 C20 C19 119.2(6)
N1 C20 C22 111.2(6)
C19 C20 C22 129.6(6)
C28 C21 C19 127.4(7)
C28 C21 Si1 129.5(6)
C19 C21 Si1 103.1(5)
C25 C22 C24 105.0(6)
C25 C22 C23 106.7(5)
C24 C22 C23 110.6(6)
C25 C22 C20 109.9(6)
C24 C22 C20 106.4(5)
C23 C22 C20 117.5(6)
C22 C23 H23A 109.5
C22 C23 H23B 109.5
H23A C23 H23B 109.5
C22 C23 H23C 109.5
H23A C23 H23C 109.5
H23B C23 H23C 109.5
C22 C24 H24A 109.5
C22 C24 H24B 109.5
H24A C24 H24B 109.5
C22 C24 H24C 109.5
H24A C24 H24C 109.5
H24B C24 H24C 109.5
C22 C25 H25A 109.5
C22 C25 H25B 109.5
H25A C25 H25B 109.5
C22 C25 H25C 109.5
H25A C25 H25C 109.5
H25B C25 H25C 109.5
Si1 C26 H26A 109.5
Si1 C26 H26B 109.5
H26A C26 H26B 109.5
Si1 C26 H26C 109.5
H26A C26 H26C 109.5
H26B C26 H26C 109.5
Si1 C27 H27A 109.5
Si1 C27 H27B 109.5
H27A C27 H27B 109.5
Si1 C27 H27C 109.5
H27A C27 H27C 109.5
H27B C27 H27C 109.5
C29 C28 C33 117.6(8)
C29 C28 C21 117.1(9)
C33 C28 C21 125.2(8)
C30 C29 C28 118.3(9)
C30 C29 H29 120.9
C28 C29 H29 120.9
C29 C30 C31 122.1(10)
C29 C30 H30 119.0
C31 C30 H30 119.0
C32 C31 C30 121.8(9)
C32 C31 C34 113.6(11)
C30 C31 C34 124.3(11)
C31 C32 C33 115.6(9)
C31 C32 H32 122.2
C33 C32 H32 122.2
C32 C33 C28 124.4(8)
C32 C33 H33 117.8
C28 C33 H33 117.8
C31 C34 H34A 109.5
C31 C34 H34B 109.5
H34A C34 H34B 109.5
C31 C34 H34C 109.5
H34A C34 H34C 109.5
H34B C34 H34C 109.5
C36 C35 C40 113.0(8)
C36 C35 C13 120.2(8)
C40 C35 C13 126.7(7)
C35 C36 C37 125.5(8)
C35 C36 H36 117.3
C37 C36 H36 117.3
C38 C37 C36 116.7(9)
C38 C37 H37 121.7
C36 C37 H37 121.7
C37 C38 C39 122.7(10)
C37 C38 C41 115.5(9)
C39 C38 C41 121.8(9)
C38 C39 C40 120.2(9)
C38 C39 H39 119.9
C40 C39 H39 119.9
C39 C40 C35 121.9(8)
C39 C40 H40 119.0
C35 C40 H40 119.0
C38 C41 H41A 109.5
C38 C41 H41B 109.5
H41A C41 H41B 109.5
C38 C41 H41C 109.5
H41A C41 H41C 109.5
H41B C41 H41C 109.5

loop_
_geom_bond_atom_site_label_1
_geom_bond_atom_site_label_2
_geom_bond_distance
Zr1 O1 1.921(5)
Zr1 C13 2.303(7)
Zr1 C5 2.494(8)
Zr1 C7 2.520(10)
Zr1 C1 2.526(8)
Zr1 C2 2.528(9)
Zr1 C9 2.533(10)
Zr1 C6 2.548(10)
Zr1 C4 2.553(8)
Zr1 C10 2.557(11)
Zr1 C8 2.571(8)
Zr1 C3 2.573(9)
Si1 N1 1.748(5)
Si1 C26 1.810(6)
Si1 C21 1.847(8)
Si1 C27 1.865(8)
N1 C20 1.273(8)
O1 C11 1.455(8)
C1 C5 1.365(9)
C1 C2 1.370(11)
C1 H1 0.9800
C2 C3 1.379(10)
C2 H2 0.9800
C3 C4 1.380(11)
C3 H3 0.9800
C4 C5 1.402(10)
C4 H4 0.9800
C5 H5 0.9800
C6 C10 1.376(13)
C6 C7 1.437(13)
C6 H6 0.9800
C7 C8 1.328(11)
C7 H7 0.9800
C8 C9 1.403(12)
C8 H8 0.9800
C9 C10 1.331(13)
C9 H9 0.9800
C10 H10 0.9800
C11 C18 1.533(9)
C11 C14 1.547(8)
C11 C12 1.591(8)
C12 C13 1.362(9)
C12 C19 1.529(9)
C13 C35 1.536(9)
C14 C15 1.533(7)
C14 H14A 0.9700
C14 H14B 0.9700
C15 C16 1.469(10)
C15 H15A 0.9700
C15 H15B 0.9700
C16 C17 1.511(8)
C16 H16A 0.9700
C16 H16B 0.9700
C17 C18 1.484(7)
C17 H17A 0.9700
C17 H17B 0.9700
C18 H18A 0.9700
C18 H18B 0.9700
C19 C21 1.415(8)
C19 C20 1.528(8)
C20 C22 1.608(8)
C21 C28 1.412(9)
C22 C25 1.548(9)
C22 C24 1.554(8)
C22 C23 1.562(9)
C23 H23A 0.9600
C23 H23B 0.9600
C23 H23C 0.9600
C24 H24A 0.9600
C24 H24B 0.9600
C24 H24C 0.9600
C25 H25A 0.9600
C25 H25B 0.9600
C25 H25C 0.9600
C26 H26A 0.9600
C26 H26B 0.9600
C26 H26C 0.9600
C27 H27A 0.9600
C27 H27B 0.9600
C27 H27C 0.9600
C28 C29 1.379(9)
C28 C33 1.409(10)
C29 C30 1.363(10)
C29 H29 0.9300
C30 C31 1.377(12)
C30 H30 0.9300
C31 C32 1.360(12)
C31 C34 1.433(10)
C32 C33 1.363(9)
C32 H32 0.9300
C33 H33 0.9300
C34 H34A 0.9600
C34 H34B 0.9600
C34 H34C 0.9600
C35 C36 1.363(9)
C35 C40 1.432(9)
C36 C37 1.438(10)
C36 H36 0.9300
C37 C38 1.334(10)
C37 H37 0.9300
C38 C39 1.336(10)
C38 C41 1.533(9)
C39 C40 1.399(9)
C39 H39 0.9300
C40 H40 0.9300
C41 H41A 0.9600
C41 H41B 0.9600
C41 H41C 0.9600

loop_
_platon_squeeze_void_nr
_platon_squeeze_void_average_x
_platon_squeeze_void_average_y
_platon_squeeze_void_average_z
_platon_squeeze_void_volume
_platon_squeeze_void_count_electrons
1 0.500 0.220 0.250 203.3 73.6
2 0.000 0.279 0.750 203.4 73.3
3 0.000 0.720 0.250 203.3 73.6
4 0.500 0.779 0.750 203.4 73.4
